data_4322450
loop_
_publ_author_name
'Joseph T. Scheper'
'Kumudini C. Jayaratne'
'Louise M. Liable-Sands'
'Glenn P. A. Yap'
'Arnold L. Rheingold'
'Charles H. Winter'

_publ_section_title
;
 Synthesis, Structure, and Chemical Vapor Deposition Studies of Molecular
 Precursors to NbP Films
;
_journal_name_full 'Inorganic Chemistry'
_journal_page_first 4354
_journal_page_last 4360
_journal_paper_doi 10.1021/ic990198s
_journal_volume 38
_journal_year 1999
_chemical_formula_sum 'C24 H28 Cl8 Nb2 P4'
_chemical_formula_weight 909.76
_chemical_name_systematic
; 
 ? 
;
_space_group_IT_number 61
_symmetry_cell_setting orthorhombic
_symmetry_space_group_name_Hall '-P 2ac 2ab'
_symmetry_space_group_name_H-M 'P b c a'
_atom_sites_solution_hydrogens geom
_atom_sites_solution_primary direct
_atom_sites_solution_secondary difmap
_audit_creation_method SHELXL
_cell_angle_alpha 90.00
_cell_angle_beta 90.00
_cell_angle_gamma 90.00
_cell_formula_units_Z 4
_cell_length_a 8.873(2)
_cell_length_b 17.394(6)
_cell_length_c 21.778(3)
_cell_measurement_temperature 298(2)
_cell_volume 3361.2(15)
_computing_structure_refinement 'SHELXL-93 (Sheldrick, 1993)'
_computing_structure_solution 'SHELXS-86 (Sheldrick, 1990)'
_diffrn_ambient_temperature 298(2)
_diffrn_radiation_monochromator graphite
_diffrn_radiation_source 'fine-focus sealed tube'
_diffrn_radiation_type MoK\a
_diffrn_radiation_wavelength 0.71073
_diffrn_reflns_av_R_equivalents 0.0281
_diffrn_reflns_av_sigmaI/netI 0.0649
_diffrn_reflns_limit_h_max 9
_diffrn_reflns_limit_h_min -1
_diffrn_reflns_limit_k_max 18
_diffrn_reflns_limit_k_min -1
_diffrn_reflns_limit_l_max 23
_diffrn_reflns_limit_l_min -1
_diffrn_reflns_number 2869
_diffrn_reflns_theta_max 22.50
_diffrn_reflns_theta_min 2.34
_exptl_absorpt_coefficient_mu 1.525
_exptl_crystal_colour red
_exptl_crystal_density_diffrn 1.798
_exptl_crystal_description plate
_exptl_crystal_F_000 1800
_exptl_crystal_size_max 0.10
_exptl_crystal_size_mid 0.10
_exptl_crystal_size_min 0.08
_refine_diff_density_max 0.334
_refine_diff_density_min -0.325
_refine_diff_density_rms 0.076
_refine_ls_extinction_method none
_refine_ls_goodness_of_fit_all 0.835
_refine_ls_goodness_of_fit_obs 0.989
_refine_ls_matrix_type full
_refine_ls_number_parameters 189
_refine_ls_number_reflns 2195
_refine_ls_number_restraints 6
_refine_ls_restrained_S_all 0.833
_refine_ls_restrained_S_obs 0.987
_refine_ls_R_factor_all 0.0441
_refine_ls_R_factor_obs 0.0284
_refine_ls_shift/esd_max 0.038
_refine_ls_shift/esd_mean 0.002
_refine_ls_structure_factor_coef Fsqd
_refine_ls_weighting_details 'w=1/[\s^2^(Fo^2^)+(0.0202P)^2^+0.0000P] where P=(Fo^2^+2Fc^2^)/3'
_refine_ls_weighting_scheme calc
_refine_ls_wR_factor_all 0.0621
_refine_ls_wR_factor_obs 0.0602
_reflns_number_observed 1529
_reflns_number_total 2195
_reflns_observed_criterion >2sigma(I)
_cod_data_source_file ic990198s.cif
_cod_data_source_block win29
_cod_depositor_comments
;
The following automatic conversions were performed:

'_refine_ls_weighting_scheme' value 'calc
w=1/[\s^2^(Fo^2^)+(0.0202P)^2^+0.0000P] where P=(Fo^2^+2Fc^2^)/3' was
changed to 'calc'. New tag '_refine_ls_weighting_details' was
created. The value of the new tag was set to
'w=1/[\s^2^(Fo^2^)+(0.0202P)^2^+0.0000P] where P=(Fo^2^+2Fc^2^)/3'.

Automatic conversion script
Id: cif_fix_values 3143 2015-03-26 13:38:13Z robertas 
;
_cod_database_code 4322450

loop_
_symmetry_equiv_pos_as_xyz
'x, y, z'
'-x+1/2, -y, z+1/2'
'-x, y+1/2, -z+1/2'
'x+1/2, -y+1/2, -z'
'-x, -y, -z'
'x-1/2, y, -z-1/2'
'x, -y-1/2, z-1/2'
'-x-1/2, y-1/2, z'

loop_
_atom_site_aniso_label
_atom_site_aniso_U_11
_atom_site_aniso_U_22
_atom_site_aniso_U_33
_atom_site_aniso_U_23
_atom_site_aniso_U_13
_atom_site_aniso_U_12
Nb 0.0261(2) 0.0216(2) 0.0244(2) 0.0002(2) -0.0020(2) 0.0003(2)
Cl1 0.0463(8) 0.0354(7) 0.0311(6) 0.0079(6) 0.0005(7) 0.0040(7)
Cl2 0.0332(7) 0.0355(7) 0.0447(8) -0.0064(6) -0.0086(6) -0.0037(6)
Cl3 0.0286(6) 0.0291(7) 0.0374(7) 0.0043(6) -0.0051(7) 0.0024(6)
Cl4 0.0396(7) 0.0307(6) 0.0243(6) -0.0025(5) -0.0012(6) -0.0028(6)
P1 0.0344(8) 0.0234(6) 0.0360(7) 0.0000(6) -0.0036(8) 0.0018(6)
P2 0.0332(8) 0.0336(8) 0.0357(7) -0.0008(7) 0.0033(7) -0.0020(7)
C1 0.044(4) 0.035(3) 0.037(3) 0.004(3) -0.003(3) -0.004(3)
C2 0.051(4) 0.044(4) 0.040(3) -0.005(3) -0.013(3) -0.007(3)
C3 0.066(5) 0.042(3) 0.029(3) -0.004(3) -0.005(3) 0.006(3)
C4 0.052(4) 0.045(4) 0.048(4) 0.001(3) 0.019(3) 0.009(3)
C5 0.039(3) 0.032(3) 0.055(4) 0.001(3) -0.001(3) -0.003(3)
C6 0.040(3) 0.026(3) 0.033(3) 0.000(2) 0.000(3) 0.002(3)
C7 0.056(4) 0.050(4) 0.057(4) -0.013(3) -0.004(3) 0.011(3)
C8 0.080(5) 0.050(4) 0.077(5) -0.025(4) 0.012(4) 0.010(4)
C9 0.091(6) 0.068(5) 0.051(4) -0.022(4) 0.028(4) -0.017(4)
C10 0.104(6) 0.074(5) 0.033(4) 0.009(3) 0.004(4) -0.008(5)
C11 0.091(5) 0.046(4) 0.036(4) -0.001(3) 0.006(3) 0.014(4)
C12 0.029(3) 0.044(3) 0.034(3) -0.001(3) 0.006(3) -0.007(3)

loop_
_atom_site_label
_atom_site_type_symbol
_atom_site_fract_x
_atom_site_fract_y
_atom_site_fract_z
_atom_site_U_iso_or_equiv
_atom_site_thermal_displace_type
_atom_site_occupancy
_atom_site_calc_flag
_atom_site_refinement_flags
_atom_site_disorder_group
Nb Nb 0.09030(4) 0.56186(2) 0.48203(2) 0.02408(13) Uani 1 d . .
Cl1 Cl 0.05783(15) 0.64523(7) 0.39000(5) 0.0376(3) Uani 1 d . .
Cl2 Cl 0.31565(14) 0.61488(7) 0.53596(5) 0.0378(3) Uani 1 d . .
Cl3 Cl -0.19949(12) 0.56567(6) 0.48071(6) 0.0317(3) Uani 1 d . .
Cl4 Cl -0.00076(15) 0.45900(6) 0.40930(5) 0.0316(3) Uani 1 d . .
P1 P 0.03584(15) 0.70463(7) 0.51550(6) 0.0313(3) Uani 1 d D .
H1A H -0.0908(28) 0.7272(22) 0.4951(17) 0.039(13) Uiso 1 d D .
H1B H 0.1285(36) 0.7534(18) 0.4940(17) 0.040(14) Uiso 1 d D .
P2 P 0.3336(2) 0.54386(8) 0.41423(6) 0.0342(3) Uani 1 d D .
H2A H 0.4422(37) 0.5181(26) 0.4462(18) 0.064(16) Uiso 1 d D .
H2B H 0.3813(50) 0.6102(15) 0.3995(19) 0.052(14) Uiso 1 d D .
C1 C 0.1542(6) 0.7823(3) 0.6159(2) 0.0385(13) Uani 1 d . .
H1C H 0.2398(6) 0.7886(3) 0.5918(2) 0.046 Uiso 1 calc R .
C2 C 0.1498(7) 0.8150(3) 0.6735(2) 0.045(2) Uani 1 d . .
H2C H 0.2313(7) 0.8433(3) 0.6880(2) 0.054 Uiso 1 calc R .
C3 C 0.0244(7) 0.8054(3) 0.7095(2) 0.046(2) Uani 1 d . .
H3A H 0.0204(7) 0.8277(3) 0.7482(2) 0.055 Uiso 1 calc R .
C4 C -0.0952(7) 0.7630(3) 0.6885(3) 0.048(2) Uani 1 d . .
H4A H -0.1797(7) 0.7562(3) 0.7132(3) 0.058 Uiso 1 calc R .
C5 C -0.0900(6) 0.7303(3) 0.6307(2) 0.0421(14) Uani 1 d . .
H5A H -0.1708(6) 0.7010(3) 0.6167(2) 0.051 Uiso 1 calc R .
C6 C 0.0351(6) 0.7409(3) 0.5935(2) 0.0329(13) Uani 1 d . .
C7 C 0.4004(7) 0.4187(3) 0.3418(3) 0.054(2) Uani 1 d . .
H7A H 0.4443(7) 0.3994(3) 0.3774(3) 0.065 Uiso 1 calc R .
C8 C 0.4022(8) 0.3756(4) 0.2892(3) 0.069(2) Uani 1 d . .
H8A H 0.4457(8) 0.3270(4) 0.2893(3) 0.083 Uiso 1 calc R .
C9 C 0.3407(9) 0.4039(4) 0.2374(3) 0.070(2) Uani 1 d . .
H9A H 0.3449(9) 0.3751(4) 0.2014(3) 0.084 Uiso 1 calc R .
C10 C 0.2714(8) 0.4750(4) 0.2367(3) 0.070(2) Uani 1 d . .
H10A H 0.2269(8) 0.4940(4) 0.2012(3) 0.084 Uiso 1 calc R .
C11 C 0.2701(7) 0.5173(3) 0.2907(2) 0.058(2) Uani 1 d . .
H11A H 0.2240(7) 0.5654(3) 0.2914(2) 0.069 Uiso 1 calc R .
C12 C 0.3350(6) 0.4896(3) 0.3426(2) 0.0357(13) Uani 1 d . .

loop_
_atom_type_symbol
_atom_type_description
_atom_type_scat_dispersion_real
_atom_type_scat_dispersion_imag
_atom_type_scat_source
C C 0.0033 0.0016 'International Tables Vol C Tables 4.2.6.8 and 6.1.1.4'
H H 0.0000 0.0000 'International Tables Vol C Tables 4.2.6.8 and 6.1.1.4'
P P 0.1023 0.0942 'International Tables Vol C Tables 4.2.6.8 and 6.1.1.4'
Cl Cl 0.1484 0.1585 'International Tables Vol C Tables 4.2.6.8 and 6.1.1.4'
Nb Nb -2.0727 0.6215 'International Tables Vol C Tables 4.2.6.8 and 6.1.1.4'

loop_
_geom_angle_atom_site_label_1
_geom_angle_atom_site_label_2
_geom_angle_atom_site_label_3
_geom_angle
_geom_angle_site_symmetry_1
_geom_angle_site_symmetry_3
_geom_angle_publ_flag
Cl1 Nb Cl2 104.85(5) . . ?
Cl1 Nb Cl4 143.35(4) . 5_566 ?
Cl2 Nb Cl4 82.18(4) . 5_566 ?
Cl1 Nb Cl4 82.56(5) . . ?
Cl2 Nb Cl4 144.52(4) . . ?
Cl4 Nb Cl4 112.72(3) 5_566 . ?
Cl1 Nb Cl3 143.67(4) . 5_566 ?
Cl2 Nb Cl3 82.38(4) . 5_566 ?
Cl4 Nb Cl3 72.32(4) 5_566 5_566 ?
Cl4 Nb Cl3 72.84(4) . 5_566 ?
Cl1 Nb Cl3 81.98(4) . . ?
Cl2 Nb Cl3 142.81(4) . . ?
Cl4 Nb Cl3 72.51(4) 5_566 . ?
Cl4 Nb Cl3 72.00(4) . . ?
Cl3 Nb Cl3 113.91(3) 5_566 . ?
Cl1 Nb P1 69.66(5) . . ?
Cl2 Nb P1 70.62(4) . . ?
Cl4 Nb P1 79.52(4) 5_566 . ?
Cl4 Nb P1 141.63(4) . . ?
Cl3 Nb P1 143.24(4) 5_566 . ?
Cl3 Nb P1 78.19(4) . . ?
Cl1 Nb P2 73.31(4) . . ?
Cl2 Nb P2 69.58(4) . . ?
Cl4 Nb P2 140.07(5) 5_566 . ?
Cl4 Nb P2 79.99(4) . . ?
Cl3 Nb P2 76.34(4) 5_566 . ?
Cl3 Nb P2 144.69(5) . . ?
P1 Nb P2 114.69(4) . . ?
Cl1 Nb Nb 127.40(4) . 5_566 ?
Cl2 Nb Nb 127.74(4) . 5_566 ?
Cl4 Nb Nb 56.36(3) 5_566 5_566 ?
Cl4 Nb Nb 56.36(3) . 5_566 ?
Cl3 Nb Nb 57.29(3) 5_566 5_566 ?
Cl3 Nb Nb 56.62(3) . 5_566 ?
P1 Nb Nb 122.92(4) . 5_566 ?
P2 Nb Nb 122.37(4) . 5_566 ?
Nb Cl3 Nb 66.09(3) 5_566 . ?
Nb Cl4 Nb 67.28(3) 5_566 . ?
C6 P1 Nb 126.0(2) . . ?
C12 P2 Nb 123.2(2) . . ?
C6 C1 C2 121.3(5) . . ?
C3 C2 C1 119.5(5) . . ?
C4 C3 C2 120.3(5) . . ?
C3 C4 C5 119.9(5) . . ?
C4 C5 C6 120.3(5) . . ?
C1 C6 C5 118.6(5) . . ?
C1 C6 P1 121.0(4) . . ?
C5 C6 P1 120.3(4) . . ?
C12 C7 C8 120.7(6) . . ?
C9 C8 C7 119.7(6) . . ?
C8 C9 C10 121.1(6) . . ?
C9 C10 C11 118.1(6) . . ?
C12 C11 C10 120.9(6) . . ?
C11 C12 C7 119.5(5) . . ?
C11 C12 P2 121.7(4) . . ?
C7 C12 P2 118.8(4) . . ?

loop_
_geom_bond_atom_site_label_1
_geom_bond_atom_site_label_2
_geom_bond_distance
_geom_bond_site_symmetry_2
_geom_bond_publ_flag
Nb Cl1 2.4906(13) . ?
Nb Cl2 2.4956(13) . ?
Nb Cl4 2.5227(13) 5_566 ?
Nb Cl4 2.5223(13) . ?
Nb Cl3 2.5530(13) 5_566 ?
Nb Cl3 2.5723(13) . ?
Nb P1 2.633(2) . ?
Nb P2 2.6341(15) . ?
Nb Nb 2.7949(10) 5_566 ?
Cl3 Nb 2.5529(13) 5_566 ?
Cl4 Nb 2.5226(13) 5_566 ?
P1 C6 1.812(5) . ?
P2 C12 1.823(5) . ?
C1 C6 1.370(7) . ?
C1 C2 1.378(6) . ?
C2 C3 1.371(7) . ?
C3 C4 1.370(7) . ?
C4 C5 1.383(7) . ?
C5 C6 1.387(7) . ?
C7 C12 1.363(7) . ?
C7 C8 1.369(7) . ?
C8 C9 1.347(8) . ?
C9 C10 1.381(9) . ?
C10 C11 1.387(8) . ?
C11 C12 1.357(7) . ?
